data_7047758
loop_
_publ_author_name
'Gajecki, Leah'
'Berg, David J.'
'Hoenisch, Josh'
'Oliver, Allen G.'

_publ_section_title
;
 Variable coordination of carbazolyl-bis(tetrazole) ligands in lanthanide
 chemistry.
;
_journal_issue 43
_journal_name_full 'Dalton transactions (Cambridge, England : 2003)'
_journal_page_first 15487
_journal_page_last 15496
_journal_paper_doi 10.1039/c8dt02757a
_journal_volume 47
_journal_year 2018
_chemical_formula_moiety 'C59 H80 N18 O Si Yb'
_chemical_formula_sum 'C75.31 H99.64 N18 O Si Yb'
_chemical_formula_weight 1474.21
_space_group_crystal_system triclinic
_space_group_IT_number 2
_space_group_name_Hall '-P 1'
_space_group_name_H-M_alt 'P -1'
_symmetry_space_group_name_Hall '-P 1'
_symmetry_space_group_name_H-M 'P -1'
_atom_sites_solution_hydrogens geom
_atom_sites_solution_primary dual
_audit_creation_date 2018-09-27
_audit_creation_method
;
Olex2 1.2
(compiled 2018.05.29 svn.r3508 for OlexSys, GUI svn.r5506)
;
_audit_update_record
;
2018-09-27 deposited with the CCDC.
2018-10-12 downloaded from the CCDC.
;
_cell_angle_alpha 82.905(3)
_cell_angle_beta 88.389(3)
_cell_angle_gamma 87.902(3)
_cell_formula_units_Z 2
_cell_length_a 13.0237(13)
_cell_length_b 15.8464(15)
_cell_length_c 18.8408(19)
_cell_measurement_reflns_used 9792
_cell_measurement_temperature 150(2)
_cell_measurement_theta_max 29.04
_cell_measurement_theta_min 2.37
_cell_volume 3854.9(7)
_computing_cell_refinement 'Bruker SAINT (Bruker, 2015)'
_computing_data_collection 'Bruker APEX-3 (Bruker, 2015)'
_computing_data_reduction 'Bruker SAINT (Bruker, 2015)'
_computing_molecular_graphics 'Olex2 (Dolomanov et al., 2009)'
_computing_publication_material 'Olex2 (Dolomanov et al., 2009)'
_computing_structure_refinement 'ShelXL (Sheldrick, 2015)'
_computing_structure_solution 'ShelXT (Sheldrick, 2015)'
_diffrn_ambient_temperature 150.15
_diffrn_detector_area_resol_mean 10.42
_diffrn_measured_fraction_theta_full 0.999
_diffrn_measured_fraction_theta_max 0.983
_diffrn_measurement_device_type 'Bruker PHOTON-100 CMOS'
_diffrn_measurement_method 'combination of \w and \f-scans '
_diffrn_radiation_type synchrotron
_diffrn_radiation_wavelength 0.7749
_diffrn_reflns_av_R_equivalents 0.0730
_diffrn_reflns_av_unetI/netI 0.0667
_diffrn_reflns_Laue_measured_fraction_full 0.999
_diffrn_reflns_Laue_measured_fraction_max 0.983
_diffrn_reflns_limit_h_max 16
_diffrn_reflns_limit_h_min -16
_diffrn_reflns_limit_k_max 19
_diffrn_reflns_limit_k_min -19
_diffrn_reflns_limit_l_max 23
_diffrn_reflns_limit_l_min -23
_diffrn_reflns_number 59476
_diffrn_reflns_point_group_measured_fraction_full 0.999
_diffrn_reflns_point_group_measured_fraction_max 0.983
_diffrn_reflns_theta_full 27.706
_diffrn_reflns_theta_max 29.224
_diffrn_reflns_theta_min 1.954
_diffrn_source synchrotorn
_exptl_absorpt_coefficient_mu 1.580
_exptl_absorpt_correction_T_max 0.9281
_exptl_absorpt_correction_T_min 0.5794
_exptl_absorpt_correction_type multi-scan
_exptl_absorpt_process_details 'SADABS (Krause et al., 2015)'
_exptl_crystal_colour 'pale yellow'
_exptl_crystal_density_diffrn 1.270
_exptl_crystal_description rod
_exptl_crystal_F_000 1539
_exptl_crystal_size_max 0.11
_exptl_crystal_size_mid 0.035
_exptl_crystal_size_min 0.02
_refine_diff_density_max 2.222
_refine_diff_density_min -1.079
_refine_diff_density_rms 0.104
_refine_ls_extinction_method none
_refine_ls_goodness_of_fit_ref 1.055
_refine_ls_hydrogen_treatment constr
_refine_ls_matrix_type full
_refine_ls_number_parameters 832
_refine_ls_number_reflns 15886
_refine_ls_number_restraints 126
_refine_ls_restrained_S_all 1.061
_refine_ls_R_factor_all 0.0781
_refine_ls_R_factor_gt 0.0558
_refine_ls_shift/su_max 0.002
_refine_ls_shift/su_mean 0.000
_refine_ls_structure_factor_coef Fsqd
_refine_ls_weighting_details 'w=1/[\s^2^(Fo^2^)+(0.0411P)^2^+11.9245P] where P=(Fo^2^+2Fc^2^)/3'
_refine_ls_weighting_scheme calc
_refine_ls_wR_factor_gt 0.1263
_refine_ls_wR_factor_ref 0.1417
_reflns_Friedel_coverage 0.000
_reflns_number_gt 12359
_reflns_number_total 15886
_reflns_threshold_expression 'I > 2\s(I)'
_cod_data_source_file c8dt02757a2.cif
_cod_data_source_block Compound_4a_sq
_cod_depositor_comments 'Adding full bibliography for 7047755--7047762.cif.'
_cod_database_code 7047758
_shelx_shelxl_version_number 2017/1
_shelx_space_group_comment
;
The symmetry employed for this shelxl refinement is uniquely defined
by the following loop, which should always be used as a source of
symmetry information in preference to the above space-group names.
They are only intended as comments.
;
_shelx_estimated_absorpt_t_max 0.969
_shelx_estimated_absorpt_t_min 0.845
_olex2_refinement_description
;
1. Fixed Uiso
 At 1.2 times of:
  All C(H) groups, All C(H,H) groups
 At 1.5 times of:
  All C(H,H,H) groups
2. Restrained distances
 C17-C18 \\sim C17-C19 \\sim C17-C20 \\sim C17-C18A \\sim C17-C19A \\sim
C17-C20A
 with sigma of 0.01
 C41-C42 \\sim C41-C43 \\sim C41-C44 \\sim C41-C42A \\sim C41-C43A \\sim
C41-C44A
 with sigma of 0.01
 C50-C51 \\sim C50-C52 \\sim C50-C51A \\sim C50-C52A
 with sigma of 0.01
3. Uiso/Uaniso restraints and constraints
C18 \\sim C18A \\sim C19 \\sim C19A \\sim C20 \\sim C20A: within 2A with sigma
of 0.005 and sigma for terminal atoms of 0.01
C23 \\sim C23A \\sim C24 \\sim C24A: within 2A with sigma of 0.005 and sigma
for terminal atoms of 0.01
C42 \\sim C42A \\sim C43 \\sim C43A \\sim C44 \\sim C44A: within 2A with sigma
of 0.005 and sigma for terminal atoms of 0.01
C51 \\sim C51A \\sim C52 \\sim C52A: within 2A with sigma of 0.005 and sigma
for terminal atoms of 0.01
4. Others
 Fixed Sof: C18(0.5) H18A(0.5) H18B(0.5) H18C(0.5) C19(0.5) H19A(0.5)
 H19B(0.5) C20(0.5) H20A(0.5) H20B(0.5) C18A(0.5) H18D(0.5) H18E(0.5) H18F(0.5)
 C19A(0.5) H19C(0.5) H19D(0.5) H19E(0.5) C20A(0.5) H20C(0.5) H20D(0.5)
 H20E(0.5) H22(0.66667) H22A(0.33333) C23(0.66667) H23A(0.66667) H23B(0.66667)
 H23C(0.66667) C24(0.66667) H24A(0.66667) H24B(0.66667) H24C(0.66667)
 C23A(0.33333) H23D(0.33333) H23E(0.33333) H23F(0.33333) C24A(0.33333)
 H24D(0.33333) H24E(0.33333) H24F(0.33333) C42(0.5) H42A(0.5) H42B(0.5)
 H42C(0.5) C43(0.5) H43A(0.5) H43B(0.5) H43C(0.5) C44(0.5) H44A(0.5) H44B(0.5)
 H44C(0.5) C42A(0.5) H42D(0.5) H42E(0.5) H42F(0.5) C43A(0.5) H43D(0.5)
 H43E(0.5) H43F(0.5) C44A(0.5) H44D(0.5) H44E(0.5) H44F(0.5) H50(0.5) H50A(0.5)
 C51(0.5) H51A(0.5) H51B(0.5) H51C(0.5) C52(0.5) H52A(0.5) H52B(0.5) H52C(0.5)
 C51A(0.5) H51D(0.5) H51E(0.5) H51F(0.5) C52A(0.5) H52D(0.5) H52E(0.5) H52F(0.5)
5.a Ternary CH refined with riding coordinates:
 C22(H22), C22(H22A), C26(H26), C50(H50), C50(H50A), C54(H54)
5.b Secondary CH2 refined with riding coordinates:
 C19(H19A,H19B), C20(H20A,H20B)
5.c Me refined with riding coordinates:
 C18(H18A,H18B,H18C), C18A(H18D,H18E,H18F), C19A(H19C,H19D,H19E), C20A(H20C,
 H20D,H20E), C42(H42A,H42B,H42C), C43(H43A,H43B,H43C), C44(H44A,H44B,H44C),
 C42A(H42D,H42E,H42F), C43A(H43D,H43E,H43F), C44A(H44D,H44E,H44F)
5.d Aromatic/amide H refined with riding coordinates:
 C3(H3), C5(H5), C8(H8), C10(H10), C31(H31), C33(H33), C36(H36), C38(H38)
5.e Idealised Me refined as rotating group:
 C14(H14A,H14B,H14C), C15(H15A,H15B,H15C), C16(H16A,H16B,H16C), C23(H23A,H23B,
 H23C), C24(H24A,H24B,H24C), C23A(H23D,H23E,H23F), C24A(H24D,H24E,H24F),
 C27(H27A,H27B,H27C), C28(H28A,H28B,H28C), C46(H46A,H46B,H46C), C47(H47A,H47B,
 H47C), C48(H48A,H48B,H48C), C51(H51A,H51B,H51C), C52(H52A,H52B,H52C),
 C51A(H51D,H51E,H51F), C52A(H52D,H52E,H52F), C55(H55A,H55B,H55C), C56(H56A,H56B,
 H56C), C57(H57A,H57B,H57C), C58(H58A,H58B,H58C), C59(H59A,H59B,H59C)
;
_olex2_submission_special_instructions 'No special instructions were received'

loop_
_space_group_symop_operation_xyz
'x, y, z'
'-x, -y, -z'

loop_
_atom_site_label
_atom_site_type_symbol
_atom_site_fract_x
_atom_site_fract_y
_atom_site_fract_z
_atom_site_U_iso_or_equiv
_atom_site_adp_type
_atom_site_occupancy
_atom_site_site_symmetry_order
_atom_site_calc_flag
_atom_site_refinement_flags_posn
_atom_site_refinement_flags_adp
_atom_site_refinement_flags_occupancy
_atom_site_disorder_assembly
_atom_site_disorder_group
Yb1 Yb 0.76696(2) 0.62981(2) 0.32362(2) 0.04050(8) Uani 1 1 d . . . . .
Si1 Si 0.99468(14) 0.75266(10) 0.33910(10) 0.0555(4) Uani 1 1 d . . . . .
O1 O 0.9016(3) 0.6905(2) 0.33534(19) 0.0474(9) Uani 1 1 d . . . . .
N1 N 0.6384(3) 0.7291(2) 0.3496(2) 0.0387(9) Uani 1 1 d . . . . .
N2 N 0.6101(4) 0.5941(3) 0.2624(2) 0.0456(11) Uani 1 1 d . . . . .
N3 N 0.6014(4) 0.5189(3) 0.2375(3) 0.0505(12) Uani 1 1 d . . . . .
N4 N 0.5164(4) 0.5262(3) 0.2022(3) 0.0551(13) Uani 1 1 d . . . . .
N5 N 0.4660(4) 0.6016(3) 0.2010(3) 0.0548(13) Uani 1 1 d . . . . .
N6 N 0.7744(4) 0.6345(3) 0.4531(2) 0.0423(10) Uani 1 1 d . . . . .
N7 N 0.8204(4) 0.5755(3) 0.4982(2) 0.0462(11) Uani 1 1 d . . . . .
N8 N 0.8418(4) 0.6132(3) 0.5540(2) 0.0468(11) Uani 1 1 d . . . . .
N9 N 0.8110(4) 0.6948(3) 0.5486(2) 0.0466(11) Uani 1 1 d . . . . .
N10 N 0.8573(3) 0.5386(2) 0.2517(2) 0.0354(9) Uani 1 1 d . . . . .
N11 N 0.7256(4) 0.4889(3) 0.3796(2) 0.0462(11) Uani 1 1 d . . . . .
N12 N 0.6560(4) 0.4807(3) 0.4326(3) 0.0621(14) Uani 1 1 d . . . . .
N13 N 0.6618(5) 0.4010(4) 0.4592(3) 0.0673(15) Uani 1 1 d . . . . .
N14 N 0.7323(5) 0.3547(3) 0.4273(3) 0.0672(15) Uani 1 1 d . . . . .
N15 N 0.7793(4) 0.7197(2) 0.2094(2) 0.0430(10) Uani 1 1 d . . . . .
N16 N 0.7336(4) 0.7969(3) 0.1990(3) 0.0548(13) Uani 1 1 d . . . . .
N17 N 0.7825(4) 0.8368(3) 0.1448(3) 0.0588(14) Uani 1 1 d . . . . .
N18 N 0.8583(4) 0.7921(3) 0.1174(3) 0.0606(14) Uani 1 1 d . . . . .
C1 C 0.5634(4) 0.7668(3) 0.3043(3) 0.0385(11) Uani 1 1 d . . . . .
C2 C 0.5074(4) 0.7315(3) 0.2538(3) 0.0417(12) Uani 1 1 d . . . . .
C3 C 0.4340(4) 0.7815(3) 0.2144(3) 0.0457(13) Uani 1 1 d . . . . .
H3 H 0.396134 0.756343 0.180627 0.055 Uiso 1 1 calc R . . . .
C4 C 0.4132(4) 0.8673(3) 0.2221(3) 0.0480(13) Uani 1 1 d . . . . .
C5 C 0.4686(4) 0.9019(3) 0.2734(3) 0.0461(13) Uani 1 1 d . . . . .
H5 H 0.455773 0.959572 0.280805 0.055 Uiso 1 1 calc R . . . .
C6 C 0.5424(4) 0.8531(3) 0.3141(3) 0.0396(11) Uani 1 1 d . . . . .
C7 C 0.6082(4) 0.8709(3) 0.3695(3) 0.0420(12) Uani 1 1 d . . . . .
C8 C 0.6258(5) 0.9437(3) 0.4015(3) 0.0512(14) Uani 1 1 d . . . . .
H8 H 0.590721 0.995773 0.385154 0.061 Uiso 1 1 calc R . . . .
C9 C 0.6937(5) 0.9408(3) 0.4567(3) 0.0507(14) Uani 1 1 d . . . . .
C10 C 0.7403(4) 0.8620(3) 0.4816(3) 0.0456(13) Uani 1 1 d . . . . .
H10 H 0.784465 0.858789 0.521184 0.055 Uiso 1 1 calc R . . . .
C11 C 0.7244(4) 0.7880(3) 0.4506(3) 0.0400(11) Uani 1 1 d . . . . .
C12 C 0.6611(4) 0.7931(3) 0.3908(3) 0.0339(10) Uani 1 1 d . . . . .
C13 C 0.3337(5) 0.9229(4) 0.1780(4) 0.0597(17) Uani 1 1 d . . . . .
C14 C 0.2863(6) 0.8752(5) 0.1222(4) 0.088(3) Uani 1 1 d . . . . .
H14A H 0.341021 0.850102 0.093890 0.132 Uiso 1 1 calc GR . . . .
H14B H 0.243505 0.914795 0.090519 0.132 Uiso 1 1 calc GR . . . .
H14C H 0.243743 0.829936 0.146225 0.132 Uiso 1 1 calc GR . . . .
C15 C 0.3855(8) 1.0001(5) 0.1380(5) 0.115(4) Uani 1 1 d . . . . .
H15A H 0.415256 1.033234 0.172508 0.172 Uiso 1 1 calc GR . . . .
H15B H 0.334577 1.035666 0.109710 0.172 Uiso 1 1 calc GR . . . .
H15C H 0.440076 0.981139 0.106163 0.172 Uiso 1 1 calc GR . . . .
C16 C 0.2491(6) 0.9516(5) 0.2280(4) 0.090(3) Uani 1 1 d . . . . .
H16A H 0.213323 0.901776 0.251230 0.135 Uiso 1 1 calc GR . . . .
H16B H 0.200078 0.990073 0.200540 0.135 Uiso 1 1 calc GR . . . .
H16C H 0.279428 0.981269 0.264576 0.135 Uiso 1 1 calc GR . . . .
C17 C 0.7196(6) 1.0198(4) 0.4915(4) 0.075(2) Uani 1 1 d D . . . .
C18 C 0.711(5) 1.100(3) 0.439(3) 0.106(14) Uani 0.5 1 d D U P A 1
H18A H 0.724620 1.086218 0.390494 0.158 Uiso 0.5 1 calc R . P A 1
H18B H 0.641821 1.125689 0.442611 0.158 Uiso 0.5 1 calc R . P A 1
H18C H 0.761604 1.140502 0.450707 0.158 Uiso 0.5 1 calc R . P A 1
C19 C 0.8282(11) 1.0204(15) 0.5186(11) 0.124(5) Uani 0.5 1 d D U P A 1
H19A H 0.862407 1.075470 0.516046 0.149 Uiso 0.5 1 calc R . P A 1
H19B H 0.874144 0.969851 0.514962 0.149 Uiso 0.5 1 calc R . P A 1
C20 C 0.7062(19) 1.0065(15) 0.5719(6) 0.121(5) Uani 0.5 1 d D U P A 1
H20A H 0.690226 0.948879 0.595351 0.145 Uiso 0.5 1 calc R . P A 1
H20B H 0.678492 1.054473 0.596434 0.145 Uiso 0.5 1 calc R . P A 1
C18A C 0.672(5) 1.100(3) 0.452(3) 0.108(14) Uani 0.5 1 d D U P A 2
H18D H 0.708741 1.113941 0.406192 0.162 Uiso 0.5 1 calc R . P A 2
H18E H 0.599754 1.091522 0.443794 0.162 Uiso 0.5 1 calc R . P A 2
H18F H 0.677847 1.147147 0.480999 0.162 Uiso 0.5 1 calc R . P A 2
C19A C 0.8363(10) 1.0268(11) 0.4811(8) 0.100(5) Uani 0.5 1 d D U P A 2
H19C H 0.870721 0.975847 0.505723 0.151 Uiso 0.5 1 calc R . P A 2
H19D H 0.854227 1.031636 0.429876 0.151 Uiso 0.5 1 calc R . P A 2
H19E H 0.858576 1.077244 0.500877 0.151 Uiso 0.5 1 calc R . P A 2
C20A C 0.6458(17) 1.0215(15) 0.5549(9) 0.131(6) Uani 0.5 1 d D U P A 2
H20C H 0.661167 0.972621 0.590636 0.197 Uiso 0.5 1 calc R . P A 2
H20D H 0.653254 1.074281 0.576156 0.197 Uiso 0.5 1 calc R . P A 2
H20E H 0.575161 1.018656 0.538952 0.197 Uiso 0.5 1 calc R . P A 2
C21 C 0.5271(4) 0.6429(3) 0.2396(3) 0.0441(12) Uani 1 1 d . . . . .
C22 C 0.4809(6) 0.4562(4) 0.1639(4) 0.071(2) Uani 1 1 d . . . . .
H22 H 0.527265 0.405174 0.176610 0.085 Uiso 0.6667 1 calc R . P B 1
H22A H 0.471653 0.409377 0.204023 0.085 Uiso 0.3333 1 calc R . P C 2
C23 C 0.3778(9) 0.4335(7) 0.1861(6) 0.067(3) Uani 0.6667 1 d . U P D 1
H23A H 0.375586 0.414794 0.237628 0.101 Uiso 0.6667 1 calc GR . P D 1
H23B H 0.356596 0.387133 0.160314 0.101 Uiso 0.6667 1 calc GR . P D 1
H23C H 0.331000 0.482966 0.175329 0.101 Uiso 0.6667 1 calc GR . P D 1
C24 C 0.4915(9) 0.4826(6) 0.0807(6) 0.070(3) Uani 0.6667 1 d . U P D 1
H24A H 0.442760 0.529739 0.066274 0.106 Uiso 0.6667 1 calc GR . P D 1
H24B H 0.476793 0.433945 0.055690 0.106 Uiso 0.6667 1 calc GR . P D 1
H24C H 0.561705 0.500614 0.068514 0.106 Uiso 0.6667 1 calc GR . P D 1
C23A C 0.3731(19) 0.4758(15) 0.1415(14) 0.075(4) Uani 0.3333 1 d . U P D 2
H23D H 0.329626 0.483883 0.183620 0.112 Uiso 0.3333 1 calc GR . P D 2
H23E H 0.347952 0.428572 0.118565 0.112 Uiso 0.3333 1 calc GR . P D 2
H23F H 0.370611 0.527973 0.107610 0.112 Uiso 0.3333 1 calc GR . P D 2
C24A C 0.5552(18) 0.4263(14) 0.1280(13) 0.077(4) Uani 0.3333 1 d . U P D 2
H24D H 0.576978 0.469879 0.089559 0.116 Uiso 0.3333 1 calc GR . P D 2
H24E H 0.532949 0.376464 0.107332 0.116 Uiso 0.3333 1 calc GR . P D 2
H24F H 0.612946 0.409764 0.159626 0.116 Uiso 0.3333 1 calc GR . P D 2
C25 C 0.7698(4) 0.7071(3) 0.4835(3) 0.0380(11) Uani 1 1 d . . . . .
C26 C 0.8886(5) 0.5688(4) 0.6191(3) 0.0520(14) Uani 1 1 d . . . . .
H26 H 0.937074 0.608481 0.636913 0.062 Uiso 1 1 calc R . . . .
C27 C 0.8065(6) 0.5500(5) 0.6761(4) 0.079(2) Uani 1 1 d . . . . .
H27A H 0.771997 0.603316 0.686227 0.119 Uiso 1 1 calc GR . . . .
H27B H 0.837834 0.521518 0.719749 0.119 Uiso 1 1 calc GR . . . .
H27C H 0.756188 0.512830 0.659372 0.119 Uiso 1 1 calc GR . . . .
C28 C 0.9507(5) 0.4908(4) 0.6024(3) 0.0609(17) Uani 1 1 d . . . . .
H28A H 0.905097 0.450328 0.585160 0.091 Uiso 1 1 calc GR . . . .
H28B H 0.984366 0.464075 0.645761 0.091 Uiso 1 1 calc GR . . . .
H28C H 1.002992 0.507549 0.565375 0.091 Uiso 1 1 calc GR . . . .
C29 C 0.8859(4) 0.4536(3) 0.2686(3) 0.0377(11) Uani 1 1 d . . . . .
C30 C 0.8509(5) 0.3923(3) 0.3245(3) 0.0460(13) Uani 1 1 d . . . . .
C31 C 0.8926(5) 0.3093(3) 0.3298(3) 0.0571(17) Uani 1 1 d . . . . .
H31 H 0.867359 0.268882 0.367040 0.069 Uiso 1 1 calc R . . . .
C32 C 0.9690(6) 0.2827(4) 0.2838(3) 0.0641(19) Uani 1 1 d . . . . .
C33 C 1.0051(5) 0.3427(4) 0.2304(3) 0.0597(17) Uani 1 1 d . . . . .
H33 H 1.057846 0.326936 0.198275 0.072 Uiso 1 1 calc R . . . .
C34 C 0.9650(5) 0.4261(3) 0.2229(3) 0.0455(13) Uani 1 1 d . . . . .
C35 C 0.9890(4) 0.4997(3) 0.1739(3) 0.0423(12) Uani 1 1 d . . . . .
C36 C 1.0591(4) 0.5125(4) 0.1175(3) 0.0492(14) Uani 1 1 d . . . . .
H36 H 1.103292 0.466581 0.106569 0.059 Uiso 1 1 calc R . . . .
C37 C 1.0659(5) 0.5908(4) 0.0766(3) 0.0512(14) Uani 1 1 d . . . . .
C38 C 0.9977(5) 0.6552(4) 0.0946(3) 0.0500(14) Uani 1 1 d . . . . .
H38 H 1.001159 0.709402 0.066859 0.060 Uiso 1 1 calc R . . . .
C39 C 0.9245(4) 0.6454(3) 0.1507(3) 0.0432(12) Uani 1 1 d . . . . .
C40 C 0.9198(4) 0.5658(3) 0.1936(3) 0.0375(11) Uani 1 1 d . . . . .
C41 C 1.0070(6) 0.1886(4) 0.2921(4) 0.092(3) Uani 1 1 d D . . . .
C42 C 1.034(2) 0.1619(16) 0.3706(7) 0.106(6) Uani 0.5 1 d D U P E 1
H42A H 0.974889 0.173380 0.401536 0.160 Uiso 0.5 1 calc R . P E 1
H42B H 1.052633 0.100953 0.377684 0.160 Uiso 0.5 1 calc R . P E 1
H42C H 1.092564 0.194280 0.382786 0.160 Uiso 0.5 1 calc R . P E 1
C43 C 1.0980(11) 0.1714(8) 0.2429(9) 0.096(4) Uani 0.5 1 d D U P E 1
H43A H 1.079308 0.188764 0.193038 0.143 Uiso 0.5 1 calc R . P E 1
H43B H 1.156571 0.203825 0.254483 0.143 Uiso 0.5 1 calc R . P E 1
H43C H 1.116640 0.110498 0.249381 0.143 Uiso 0.5 1 calc R . P E 1
C44 C 0.9155(10) 0.1334(6) 0.2755(8) 0.080(4) Uani 0.5 1 d D U P E 1
H44A H 0.856622 0.144212 0.307066 0.120 Uiso 0.5 1 calc R . P E 1
H44B H 0.896069 0.148392 0.225532 0.120 Uiso 0.5 1 calc R . P E 1
H44C H 0.936378 0.072993 0.283532 0.120 Uiso 0.5 1 calc R . P E 1
C42A C 0.992(2) 0.1435(17) 0.3681(8) 0.117(7) Uani 0.5 1 d D U P E 2
H42D H 0.998629 0.184416 0.402562 0.176 Uiso 0.5 1 calc R . P E 2
H42E H 0.923778 0.119325 0.373354 0.176 Uiso 0.5 1 calc R . P E 2
H42F H 1.044650 0.097742 0.377145 0.176 Uiso 0.5 1 calc R . P E 2
C43A C 1.1261(9) 0.1946(9) 0.2916(11) 0.109(4) Uani 0.5 1 d D U P E 2
H43D H 1.149873 0.222903 0.245195 0.163 Uiso 0.5 1 calc R . P E 2
H43E H 1.145616 0.227524 0.329604 0.163 Uiso 0.5 1 calc R . P E 2
H43F H 1.157643 0.137285 0.299821 0.163 Uiso 0.5 1 calc R . P E 2
C44A C 1.0052(17) 0.1568(9) 0.2183(7) 0.101(4) Uani 0.5 1 d D U P E 2
H44D H 1.017929 0.204174 0.180869 0.152 Uiso 0.5 1 calc R . P E 2
H44E H 1.058726 0.112116 0.215356 0.152 Uiso 0.5 1 calc R . P E 2
H44F H 0.937853 0.133699 0.211565 0.152 Uiso 0.5 1 calc R . P E 2
C45 C 1.1442(5) 0.6095(5) 0.0154(4) 0.0658(18) Uani 1 1 d . . . . .
C46 C 1.1918(6) 0.5270(5) -0.0090(4) 0.084(2) Uani 1 1 d . . . . .
H46A H 1.227877 0.494328 0.030906 0.126 Uiso 1 1 calc GR . . . .
H46B H 1.240586 0.541374 -0.048880 0.126 Uiso 1 1 calc GR . . . .
H46C H 1.137320 0.492962 -0.024580 0.126 Uiso 1 1 calc GR . . . .
C47 C 1.2290(6) 0.6627(6) 0.0403(5) 0.094(3) Uani 1 1 d . . . . .
H47A H 1.199178 0.717076 0.052064 0.142 Uiso 1 1 calc GR . . . .
H47B H 1.281130 0.673208 0.002056 0.142 Uiso 1 1 calc GR . . . .
H47C H 1.260820 0.631774 0.082843 0.142 Uiso 1 1 calc GR . . . .
C48 C 1.0927(6) 0.6591(5) -0.0499(4) 0.081(2) Uani 1 1 d . . . . .
H48A H 1.036646 0.626175 -0.064826 0.121 Uiso 1 1 calc GR . . . .
H48B H 1.143426 0.669007 -0.089148 0.121 Uiso 1 1 calc GR . . . .
H48C H 1.065087 0.713821 -0.037318 0.121 Uiso 1 1 calc GR . . . .
C49 C 0.7715(5) 0.4113(3) 0.3764(3) 0.0492(14) Uani 1 1 d . . . . .
C50 C 0.5939(8) 0.3695(6) 0.5236(4) 0.111(4) Uani 1 1 d D . . . .
H50 H 0.523266 0.391906 0.510646 0.133 Uiso 0.5 1 calc R . P F 1
H50A H 0.564007 0.419243 0.545964 0.133 Uiso 0.5 1 calc R . P G 2
C51 C 0.5868(18) 0.2767(8) 0.5307(11) 0.113(5) Uani 0.5 1 d D U P H 1
H51A H 0.585084 0.258062 0.483032 0.169 Uiso 0.5 1 calc GR . P H 1
H51B H 0.523833 0.259872 0.557692 0.169 Uiso 0.5 1 calc GR . P H 1
H51C H 0.646580 0.250020 0.556042 0.169 Uiso 0.5 1 calc GR . P H 1
C52 C 0.6195(16) 0.4120(10) 0.5858(7) 0.101(5) Uani 0.5 1 d D U P H 1
H52A H 0.688236 0.392654 0.602069 0.152 Uiso 0.5 1 calc GR . P H 1
H52B H 0.569009 0.397962 0.624632 0.152 Uiso 0.5 1 calc GR . P H 1
H52C H 0.618398 0.473770 0.572178 0.152 Uiso 0.5 1 calc GR . P H 1
C51A C 0.6659(12) 0.3190(11) 0.5744(8) 0.103(4) Uani 0.5 1 d D U P H 2
H51D H 0.706663 0.278454 0.549023 0.155 Uiso 0.5 1 calc GR . P H 2
H51E H 0.626248 0.287907 0.613591 0.155 Uiso 0.5 1 calc GR . P H 2
H51F H 0.711837 0.357486 0.593959 0.155 Uiso 0.5 1 calc GR . P H 2
C52A C 0.5114(16) 0.3249(15) 0.4939(12) 0.145(6) Uani 0.5 1 d D U P H 2
H52D H 0.484328 0.359966 0.451629 0.218 Uiso 0.5 1 calc GR . P H 2
H52E H 0.456165 0.314280 0.529947 0.218 Uiso 0.5 1 calc GR . P H 2
H52F H 0.538720 0.270526 0.480292 0.218 Uiso 0.5 1 calc GR . P H 2
C53 C 0.8545(4) 0.7180(3) 0.1595(3) 0.0443(12) Uani 1 1 d . . . . .
C54 C 0.7520(7) 0.9250(4) 0.1123(4) 0.083(2) Uani 1 1 d . . . . .
H54 H 0.812229 0.949967 0.084217 0.099 Uiso 1 1 calc R . . . .
C55 C 0.6675(11) 0.9194(6) 0.0623(6) 0.160(6) Uani 1 1 d . . . . .
H55A H 0.686442 0.877090 0.030001 0.240 Uiso 1 1 calc GR . . . .
H55B H 0.655199 0.974980 0.034272 0.240 Uiso 1 1 calc GR . . . .
H55C H 0.604823 0.902328 0.089544 0.240 Uiso 1 1 calc GR . . . .
C56 C 0.7260(9) 0.9776(5) 0.1700(5) 0.112(3) Uani 1 1 d . . . . .
H56A H 0.668476 0.952935 0.199122 0.168 Uiso 1 1 calc GR . . . .
H56B H 0.706503 1.035485 0.149108 0.168 Uiso 1 1 calc GR . . . .
H56C H 0.785812 0.979331 0.200162 0.168 Uiso 1 1 calc GR . . . .
C57 C 1.1076(6) 0.7199(5) 0.2836(4) 0.078(2) Uani 1 1 d . . . . .
H57A H 1.125864 0.659784 0.298093 0.117 Uiso 1 1 calc GR . . . .
H57B H 1.166223 0.754719 0.290793 0.117 Uiso 1 1 calc GR . . . .
H57C H 1.089839 0.727995 0.232982 0.117 Uiso 1 1 calc GR . . . .
C58 C 1.0357(6) 0.7519(5) 0.4341(4) 0.079(2) Uani 1 1 d . . . . .
H58A H 0.980607 0.777528 0.461768 0.118 Uiso 1 1 calc GR . . . .
H58B H 1.097913 0.784751 0.434743 0.118 Uiso 1 1 calc GR . . . .
H58C H 1.049870 0.693179 0.455287 0.118 Uiso 1 1 calc GR . . . .
C59 C 0.9535(7) 0.8645(4) 0.3036(5) 0.089(3) Uani 1 1 d . . . . .
H59A H 0.941341 0.867726 0.252182 0.134 Uiso 1 1 calc GR . . . .
H59B H 1.007601 0.903411 0.311533 0.134 Uiso 1 1 calc GR . . . .
H59C H 0.890026 0.880634 0.328435 0.134 Uiso 1 1 calc GR . . . .

loop_
_atom_site_aniso_label
_atom_site_aniso_U_11
_atom_site_aniso_U_22
_atom_site_aniso_U_33
_atom_site_aniso_U_23
_atom_site_aniso_U_13
_atom_site_aniso_U_12
Yb1 0.05099(15) 0.02943(11) 0.04159(14) -0.00739(8) -0.00144(10) 0.00220(9)
Si1 0.0589(11) 0.0400(8) 0.0690(11) -0.0087(7) -0.0039(9) -0.0109(7)
O1 0.059(2) 0.0394(19) 0.045(2) -0.0107(16) -0.0035(18) -0.0049(17)
N1 0.048(3) 0.032(2) 0.038(2) -0.0078(17) -0.0036(19) 0.0002(18)
N2 0.057(3) 0.029(2) 0.053(3) -0.0124(19) -0.008(2) 0.0018(19)
N3 0.052(3) 0.032(2) 0.070(3) -0.014(2) -0.018(2) 0.001(2)
N4 0.061(3) 0.035(2) 0.073(3) -0.022(2) -0.022(3) 0.005(2)
N5 0.061(3) 0.036(2) 0.071(3) -0.019(2) -0.019(3) 0.006(2)
N6 0.055(3) 0.034(2) 0.039(2) -0.0060(18) -0.008(2) 0.0065(19)
N7 0.060(3) 0.039(2) 0.041(2) -0.0115(19) -0.008(2) 0.008(2)
N8 0.061(3) 0.038(2) 0.042(2) -0.0080(19) -0.007(2) 0.007(2)
N9 0.056(3) 0.040(2) 0.044(3) -0.0079(19) -0.005(2) 0.009(2)
N10 0.045(2) 0.0283(19) 0.034(2) -0.0061(16) -0.0062(18) 0.0025(17)
N11 0.059(3) 0.036(2) 0.043(3) -0.0055(19) 0.001(2) -0.005(2)
N12 0.074(4) 0.051(3) 0.060(3) -0.002(2) 0.012(3) -0.015(3)
N13 0.079(4) 0.058(3) 0.064(3) 0.003(3) 0.008(3) -0.022(3)
N14 0.098(5) 0.041(3) 0.062(3) 0.001(2) -0.004(3) -0.021(3)
N15 0.054(3) 0.030(2) 0.045(2) -0.0043(18) -0.001(2) 0.0048(19)
N16 0.073(4) 0.033(2) 0.056(3) 0.000(2) 0.005(3) 0.008(2)
N17 0.083(4) 0.033(2) 0.056(3) 0.006(2) 0.008(3) 0.007(2)
N18 0.082(4) 0.038(2) 0.059(3) -0.001(2) 0.018(3) 0.004(2)
C1 0.043(3) 0.035(2) 0.039(3) -0.012(2) 0.001(2) 0.000(2)
C2 0.048(3) 0.032(2) 0.047(3) -0.010(2) -0.005(2) -0.003(2)
C3 0.050(3) 0.041(3) 0.048(3) -0.014(2) -0.011(3) 0.001(2)
C4 0.052(3) 0.040(3) 0.054(3) -0.013(2) -0.010(3) 0.006(2)
C5 0.053(3) 0.030(2) 0.057(3) -0.012(2) -0.011(3) 0.006(2)
C6 0.044(3) 0.031(2) 0.045(3) -0.010(2) -0.006(2) 0.002(2)
C7 0.049(3) 0.034(2) 0.043(3) -0.008(2) -0.007(2) 0.004(2)
C8 0.068(4) 0.031(3) 0.057(3) -0.012(2) -0.021(3) 0.009(2)
C9 0.059(4) 0.036(3) 0.060(4) -0.015(2) -0.018(3) 0.001(2)
C10 0.056(4) 0.040(3) 0.043(3) -0.008(2) -0.016(3) 0.002(2)
C11 0.045(3) 0.035(2) 0.041(3) -0.006(2) -0.005(2) 0.001(2)
C12 0.038(3) 0.030(2) 0.036(3) -0.0089(19) 0.001(2) -0.0013(19)
C13 0.065(4) 0.044(3) 0.073(4) -0.015(3) -0.028(3) 0.013(3)
C14 0.094(6) 0.074(5) 0.102(6) -0.033(4) -0.067(5) 0.033(4)
C15 0.143(9) 0.076(5) 0.120(7) 0.038(5) -0.079(7) -0.026(5)
C16 0.089(6) 0.089(5) 0.098(6) -0.035(5) -0.037(5) 0.048(5)
C17 0.112(6) 0.037(3) 0.080(5) -0.019(3) -0.049(5) -0.002(3)
C18 0.18(4) 0.039(6) 0.105(17) -0.023(8) -0.05(2) -0.003(13)
C19 0.213(13) 0.073(6) 0.098(9) -0.041(8) -0.049(8) -0.026(8)
C20 0.217(13) 0.071(7) 0.088(8) -0.049(7) -0.039(8) -0.023(9)
C18A 0.19(4) 0.038(6) 0.106(17) -0.030(8) -0.07(2) 0.006(13)
C19A 0.191(13) 0.058(7) 0.061(9) -0.028(8) -0.046(9) -0.037(8)
C20A 0.237(16) 0.080(9) 0.093(10) -0.062(8) -0.001(11) -0.040(11)
C21 0.054(3) 0.031(2) 0.050(3) -0.013(2) -0.005(3) -0.004(2)
C22 0.077(5) 0.038(3) 0.105(6) -0.034(3) -0.028(4) 0.003(3)
C23 0.074(6) 0.050(5) 0.081(7) -0.021(5) 0.001(6) -0.014(5)
C24 0.080(6) 0.056(5) 0.084(6) -0.038(5) -0.008(5) -0.010(4)
C23A 0.082(8) 0.060(7) 0.089(8) -0.033(6) -0.009(7) -0.009(7)
C24A 0.085(10) 0.062(8) 0.093(10) -0.040(8) -0.001(9) -0.011(8)
C25 0.042(3) 0.039(3) 0.034(3) -0.008(2) -0.005(2) 0.004(2)
C26 0.061(4) 0.051(3) 0.044(3) -0.008(3) -0.014(3) 0.013(3)
C27 0.089(6) 0.093(5) 0.051(4) 0.009(4) -0.003(4) 0.012(4)
C28 0.082(5) 0.050(3) 0.052(4) -0.008(3) -0.023(3) 0.008(3)
C29 0.052(3) 0.028(2) 0.035(3) -0.0106(19) -0.011(2) 0.004(2)
C30 0.068(4) 0.031(2) 0.041(3) -0.010(2) -0.015(3) 0.004(2)
C31 0.096(5) 0.028(3) 0.048(3) -0.004(2) -0.022(3) 0.005(3)
C32 0.104(6) 0.037(3) 0.053(4) -0.013(3) -0.034(4) 0.023(3)
C33 0.084(5) 0.047(3) 0.052(3) -0.026(3) -0.022(3) 0.028(3)
C34 0.063(4) 0.037(3) 0.038(3) -0.012(2) -0.011(3) 0.011(2)
C35 0.048(3) 0.043(3) 0.039(3) -0.015(2) -0.011(2) 0.010(2)
C36 0.046(3) 0.056(3) 0.048(3) -0.022(3) -0.009(3) 0.011(3)
C37 0.049(4) 0.064(4) 0.045(3) -0.020(3) -0.002(3) -0.004(3)
C38 0.055(4) 0.047(3) 0.050(3) -0.010(3) -0.001(3) -0.012(3)
C39 0.049(3) 0.038(3) 0.044(3) -0.009(2) 0.000(2) 0.000(2)
C40 0.041(3) 0.038(3) 0.035(3) -0.010(2) -0.007(2) 0.002(2)
C41 0.143(8) 0.047(4) 0.092(6) -0.032(4) -0.063(5) 0.042(4)
C42 0.144(14) 0.040(9) 0.131(9) 0.001(6) -0.031(8) 0.028(9)
C43 0.139(10) 0.036(5) 0.118(9) -0.041(5) -0.041(7) 0.036(6)
C44 0.127(11) 0.025(5) 0.094(9) -0.027(5) -0.051(7) 0.021(6)
C42A 0.146(17) 0.045(11) 0.150(10) 0.021(8) -0.012(10) 0.035(10)
C43A 0.154(11) 0.051(6) 0.121(9) -0.019(6) -0.024(8) 0.042(7)
C44A 0.147(10) 0.049(6) 0.113(9) -0.034(6) -0.041(7) 0.027(7)
C45 0.055(4) 0.088(5) 0.061(4) -0.031(4) 0.008(3) -0.018(3)
C46 0.063(5) 0.111(6) 0.087(5) -0.047(5) 0.026(4) -0.011(4)
C47 0.064(5) 0.122(7) 0.107(6) -0.047(5) 0.016(5) -0.043(5)
C48 0.087(6) 0.100(6) 0.060(4) -0.024(4) 0.022(4) -0.028(5)
C49 0.072(4) 0.031(3) 0.045(3) -0.002(2) -0.013(3) -0.008(3)
C50 0.153(9) 0.108(7) 0.067(5) 0.030(5) -0.005(5) -0.083(7)
C51 0.149(12) 0.081(9) 0.102(9) 0.011(7) 0.042(9) -0.026(8)
C52 0.149(12) 0.085(8) 0.068(8) 0.002(7) 0.033(8) -0.048(9)
C51A 0.140(11) 0.090(8) 0.077(8) 0.002(7) 0.037(8) -0.044(8)
C52A 0.177(15) 0.118(11) 0.132(12) 0.019(10) 0.033(11) -0.023(11)
C53 0.058(4) 0.033(3) 0.041(3) -0.001(2) 0.003(3) -0.003(2)
C54 0.115(7) 0.032(3) 0.095(6) 0.011(3) 0.017(5) 0.010(3)
C55 0.295(17) 0.064(5) 0.120(8) -0.002(5) -0.108(10) 0.059(8)
C56 0.179(10) 0.041(4) 0.115(7) -0.007(4) -0.023(7) 0.023(5)
C57 0.082(5) 0.066(4) 0.085(5) -0.008(4) 0.005(4) -0.016(4)
C58 0.075(5) 0.084(5) 0.085(5) -0.037(4) -0.016(4) -0.012(4)
C59 0.094(6) 0.045(4) 0.128(7) 0.000(4) -0.003(5) -0.008(4)

loop_
_atom_type_symbol
_atom_type_description
_atom_type_scat_dispersion_real
_atom_type_scat_dispersion_imag
_atom_type_scat_source
C C 0.0044 0.0020 'International Tables Vol C Tables 4.2.6.8 and 6.1.1.4'
H H 0.0000 0.0000 'International Tables Vol C Tables 4.2.6.8 and 6.1.1.4'
N N 0.0081 0.0039 'International Tables Vol C Tables 4.2.6.8 and 6.1.1.4'
O O 0.0106 0.0060 'International Tables Vol C Tables 4.2.6.8 and 6.1.1.4'
Si Si 0.0949 0.0841 'International Tables Vol C Tables 4.2.6.8 and 6.1.1.4'
Yb Yb -0.4009 6.6911 'International Tables Vol C Tables 4.2.6.8 and 6.1.1.4'

loop_
_geom_angle_atom_site_label_1
_geom_angle_atom_site_label_2
_geom_angle_atom_site_label_3
_geom_angle
O1 Yb1 N1 103.91(14)
O1 Yb1 N2 156.65(15)
O1 Yb1 N6 76.27(15)
O1 Yb1 N10 89.25(14)
O1 Yb1 N11 125.65(15)
O1 Yb1 N15 79.05(15)
N1 Yb1 N2 73.54(14)
N1 Yb1 N6 74.74(14)
N1 Yb1 N10 155.37(14)
N1 Yb1 N11 110.42(15)
N1 Yb1 N15 83.79(14)
N6 Yb1 N2 123.64(15)
N10 Yb1 N2 86.09(14)
N10 Yb1 N6 129.27(13)
N10 Yb1 N11 76.49(14)
N10 Yb1 N15 78.31(13)
N11 Yb1 N2 75.33(15)
N11 Yb1 N6 73.87(14)
N11 Yb1 N15 143.93(14)
N15 Yb1 N2 77.60(15)
N15 Yb1 N6 141.99(14)
O1 Si1 C57 110.8(3)
O1 Si1 C58 110.7(3)
O1 Si1 C59 109.8(3)
C57 Si1 C58 108.9(4)
C57 Si1 C59 108.2(4)
C59 Si1 C58 108.4(4)
Si1 O1 Yb1 169.8(2)
C1 N1 Yb1 127.3(3)
C1 N1 C12 103.6(4)
C12 N1 Yb1 119.7(3)
N3 N2 Yb1 122.0(3)
N3 N2 C21 106.6(4)
C21 N2 Yb1 130.9(3)
N4 N3 N2 105.1(4)
N3 N4 N5 115.2(4)
N3 N4 C22 121.7(5)
N5 N4 C22 123.0(5)
C21 N5 N4 101.4(4)
N7 N6 Yb1 124.3(3)
N7 N6 C25 107.5(4)
C25 N6 Yb1 123.6(3)
N8 N7 N6 105.7(4)
N7 N8 N9 113.8(4)
N7 N8 C26 123.6(4)
N9 N8 C26 122.5(4)
N8 N9 C25 102.4(4)
C29 N10 Yb1 128.6(3)
C40 N10 Yb1 124.6(3)
C40 N10 C29 104.0(4)
N12 N11 Yb1 119.3(3)
N12 N11 C49 107.4(5)
C49 N11 Yb1 132.4(4)
N13 N12 N11 105.5(5)
N12 N13 N14 114.3(5)
N12 N13 C50 119.6(7)
N14 N13 C50 126.0(6)
N13 N14 C49 102.7(5)
N16 N15 Yb1 122.0(3)
N16 N15 C53 106.8(4)
C53 N15 Yb1 127.1(3)
N17 N16 N15 105.2(4)
N16 N17 N18 115.0(4)
N16 N17 C54 122.9(5)
N18 N17 C54 122.0(5)
N17 N18 C53 101.8(5)
N1 C1 C2 129.4(4)
N1 C1 C6 112.2(4)
C2 C1 C6 118.4(5)
C1 C2 C21 121.2(5)
C3 C2 C1 119.5(4)
C3 C2 C21 119.2(5)
C2 C3 C4 123.2(5)
C3 C4 C13 123.3(5)
C5 C4 C3 116.9(5)
C5 C4 C13 119.8(5)
C6 C5 C4 121.2(5)
C1 C6 C7 106.1(4)
C5 C6 C1 120.7(5)
C5 C6 C7 133.1(4)
C8 C7 C6 133.8(5)
C8 C7 C12 121.3(5)
C12 C7 C6 104.8(4)
C9 C8 C7 120.7(5)
C8 C9 C10 118.0(5)
C8 C9 C17 122.7(5)
C10 C9 C17 119.3(5)
C11 C10 C9 122.7(5)
C10 C11 C12 118.8(4)
C10 C11 C25 119.0(5)
C12 C11 C25 122.1(4)
N1 C12 C7 113.1(4)
N1 C12 C11 128.7(4)
C11 C12 C7 118.2(4)
C14 C13 C4 111.8(5)
C15 C13 C4 109.5(6)
C15 C13 C14 107.3(7)
C16 C13 C4 109.0(5)
C16 C13 C14 109.2(6)
C16 C13 C15 110.0(7)
C18 C17 C9 112(3)
C18 C17 C19 104(3)
C19 C17 C9 115.4(9)
C20 C17 C9 112.5(9)
C20 C17 C18 131(3)
C20 C17 C19 75.9(12)
C18A C17 C9 112(3)
C18A C17 C19A 106(3)
C18A C17 C20A 93(3)
C19A C17 C9 104.7(7)
C20A C17 C9 105.7(9)
C20A C17 C19A 134.4(12)
C17 C19 C20 51.9(7)
C17 C20 C19 52.3(7)
N2 C21 C2 124.6(5)
N5 C21 N2 111.7(4)
N5 C21 C2 123.7(5)
N4 C22 C24 109.5(6)
N4 C22 C23A 109.0(9)
C23 C22 N4 111.2(7)
C23 C22 C24 112.3(8)
C24A C22 N4 110.2(11)
C24A C22 C23A 128.2(15)
N6 C25 C11 124.7(4)
N9 C25 N6 110.5(4)
N9 C25 C11 124.8(4)
N8 C26 C27 109.4(5)
N8 C26 C28 110.8(5)
C27 C26 C28 113.7(6)
N10 C29 C30 130.5(5)
N10 C29 C34 113.1(4)
C34 C29 C30 116.4(4)
C29 C30 C49 122.9(4)
C31 C30 C29 119.3(5)
C31 C30 C49 117.8(5)
C32 C31 C30 123.7(6)
C31 C32 C41 119.9(6)
C33 C32 C31 117.2(5)
C33 C32 C41 122.9(6)
C32 C33 C34 120.9(6)
C29 C34 C35 105.4(4)
C33 C34 C29 122.5(5)
C33 C34 C35 132.2(6)
C34 C35 C40 105.0(5)
C36 C35 C34 132.4(5)
C36 C35 C40 122.6(5)
C37 C36 C35 121.2(5)
C36 C37 C38 116.7(5)
C36 C37 C45 123.5(6)
C38 C37 C45 119.8(6)
C37 C38 C39 124.4(5)
C38 C39 C40 118.7(5)
C38 C39 C53 117.4(5)
C40 C39 C53 123.9(5)
N10 C40 C35 112.5(4)
N10 C40 C39 131.1(4)
C39 C40 C35 116.4(5)
C32 C41 C44 108.0(6)
C32 C41 C43A 103.2(8)
C42 C41 C32 108.4(11)
C42 C41 C44 107.0(12)
C43 C41 C32 113.5(7)
C43 C41 C42 110.6(14)
C43 C41 C44 109.1(9)
C42A C41 C32 113.2(12)
C42A C41 C43A 98.2(14)
C42A C41 C44A 132.3(13)
C44A C41 C32 108.2(7)
C44A C41 C43A 94.3(12)
C37 C45 C46 111.7(6)
C37 C45 C47 108.7(5)
C37 C45 C48 110.5(6)
C47 C45 C46 109.7(6)
C48 C45 C46 106.9(6)
C48 C45 C47 109.3(7)
N11 C49 C30 124.9(5)
N14 C49 N11 110.1(6)
N14 C49 C30 125.0(5)
C51 C50 N13 110.7(10)
C51 C50 C52 120.3(12)
C52 C50 N13 110.2(8)
C51A C50 N13 104.5(9)
C52A C50 N13 104.8(11)
C52A C50 C51A 118.3(13)
N15 C53 C39 125.6(5)
N18 C53 N15 111.1(5)
N18 C53 C39 123.2(5)
C55 C54 N17 108.7(6)
C56 C54 N17 109.0(6)
C56 C54 C55 114.1(8)

loop_
_geom_bond_atom_site_label_1
_geom_bond_atom_site_label_2
_geom_bond_distance
Yb1 O1 2.061(4)
Yb1 N1 2.338(4)
Yb1 N2 2.491(5)
Yb1 N6 2.455(4)
Yb1 N10 2.361(4)
Yb1 N11 2.421(4)
Yb1 N15 2.434(4)
Si1 O1 1.598(4)
Si1 C57 1.876(8)
Si1 C58 1.881(7)
Si1 C59 1.880(7)
N1 C1 1.385(6)
N1 C12 1.396(6)
N2 N3 1.342(6)
N2 C21 1.354(7)
N3 N4 1.302(6)
N4 N5 1.340(6)
N4 C22 1.491(7)
N5 C21 1.334(7)
N6 N7 1.322(6)
N6 C25 1.347(6)
N7 N8 1.313(6)
N8 N9 1.332(6)
N8 C26 1.473(7)
N9 C25 1.341(6)
N10 C29 1.385(6)
N10 C40 1.381(6)
N11 N12 1.327(7)
N11 C49 1.356(7)
N12 N13 1.301(7)
N13 N14 1.330(8)
N13 C50 1.526(9)
N14 C49 1.334(7)
N15 N16 1.335(6)
N15 C53 1.341(7)
N16 N17 1.296(7)
N17 N18 1.324(7)
N17 C54 1.499(7)
N18 C53 1.335(7)
C1 C2 1.397(7)
C1 C6 1.418(6)
C2 C3 1.390(7)
C2 C21 1.474(7)
C3 C4 1.401(7)
C4 C5 1.398(7)
C4 C13 1.529(8)
C5 C6 1.396(7)
C6 C7 1.429(7)
C7 C8 1.396(7)
C7 C12 1.410(7)
C8 C9 1.379(8)
C9 C10 1.400(7)
C9 C17 1.536(7)
C10 C11 1.397(7)
C11 C12 1.408(7)
C11 C25 1.464(7)
C13 C14 1.525(9)
C13 C15 1.525(10)
C13 C16 1.524(10)
C17 C18 1.513(10)
C17 C19 1.517(10)
C17 C20 1.509(10)
C17 C18A 1.512(10)
C17 C19A 1.533(10)
C17 C20A 1.515(10)
C19 C20 1.86(3)
C22 C23 1.441(13)
C22 C24 1.574(13)
C22 C23A 1.49(2)
C22 C24A 1.27(2)
C26 C27 1.505(9)
C26 C28 1.513(8)
C29 C30 1.419(7)
C29 C34 1.415(7)
C30 C31 1.397(7)
C30 C49 1.453(8)
C31 C32 1.390(9)
C32 C33 1.381(10)
C32 C41 1.544(8)
C33 C34 1.395(7)
C34 C35 1.433(8)
C35 C36 1.382(8)
C35 C40 1.434(7)
C36 C37 1.381(8)
C37 C38 1.395(8)
C37 C45 1.528(9)
C38 C39 1.402(8)
C39 C40 1.413(7)
C39 C53 1.464(7)
C41 C42 1.536(9)
C41 C43 1.521(9)
C41 C44 1.565(9)
C41 C42A 1.531(9)
C41 C43A 1.556(9)
C41 C44A 1.537(9)
C45 C46 1.541(10)
C45 C47 1.531(9)
C45 C48 1.532(10)
C50 C51 1.467(11)
C50 C52 1.474(11)
C50 C51A 1.497(11)
C50 C52A 1.468(12)
C54 C55 1.480(13)
C54 C56 1.475(11)
